data_7062814
loop_
_publ_author_name
'Pradhan, Sourav Ranjan'
'Murugavel, M.'
'Chitranshi, Sangya'
'Kim, Gakhyun'
'Kim, Dongho'
'Das, Mainak'
'Srinivasan, A.'

_publ_section_title
;
 Unveiling protonated form of 2,6-di-m-phenylpyridine embedded
 isosmaragdyrin analogue and its organo-Pd(ii) complex
;
_journal_issue 43
_journal_name_full 'New Journal of Chemistry'
_journal_page_first 19987
_journal_page_last 19992
_journal_paper_doi 10.1039/D3NJ03432A
_journal_volume 47
_journal_year 2023
_chemical_formula_moiety 'C52 H37 Cl F5 N3 Pd, 0.5[CH2Cl2], 0.35[C6H14]'
_chemical_formula_sum 'C54.6 H42.9 Cl2 F5 N3 Pd'
_chemical_formula_weight 1013.32
_space_group_crystal_system triclinic
_space_group_IT_number 2
_space_group_name_Hall '-P 1'
_space_group_name_H-M_alt 'P -1'
_atom_sites_solution_hydrogens geom
_audit_creation_date 2023-10-01
_audit_creation_method
;
Olex2 1.5
(compiled 2023.08.24 svn.re1ec1418 for OlexSys, GUI svn.r6817)
;
_audit_update_record
;
2023-10-01 deposited with the CCDC.	2023-10-03 downloaded from the CCDC.
;
_cell_angle_alpha 92.4420(10)
_cell_angle_beta 111.581(2)
_cell_angle_gamma 102.638(2)
_cell_formula_units_Z 2
_cell_length_a 12.7701(2)
_cell_length_b 13.7846(2)
_cell_length_c 14.2357(2)
_cell_measurement_reflns_used 26604
_cell_measurement_temperature 112.6(5)
_cell_measurement_theta_max 76.3630
_cell_measurement_theta_min 3.3740
_cell_volume 2252.78(7)
_computing_cell_refinement 'CrysAlisPro 1.171.39.46b (Rigaku OD, 2018)'
_computing_data_collection 'CrysAlisPro 1.171.39.46b (Rigaku OD, 2018)'
_computing_data_reduction 'CrysAlisPro 1.171.39.46b (Rigaku OD, 2018)'
_computing_molecular_graphics 'Olex2 1.5 (Dolomanov et al., 2009)'
_computing_publication_material 'Olex2 1.5 (Dolomanov et al., 2009)'
_computing_structure_refinement 'SHELXL 2018/3 (Sheldrick, 2015)'
_computing_structure_solution 'SHELXT 2014/5 (Sheldrick, 2014)'
_diffrn_ambient_temperature 112.60
_diffrn_detector_type 'Pilatus 200K'
_diffrn_measured_fraction_theta_full 0.997
_diffrn_measured_fraction_theta_max 0.996
_diffrn_measurement_details
;
List of Runs (angles in degrees, time in seconds):

  # Type    Start    End  Width  t~exp~   \w     \q     \k     \f   Frames
#--------------------------------------------------------------------------
  1  \w    -63.00 -13.00   0.50    0.75    --    0.00 146.00-147.00  100
  2  \w    -50.00  -2.00   0.50    0.75    --    0.00 125.00  46.00   96
  3  \w     82.00 163.00   0.50    3.00    --  102.08 146.00-147.00  162
  4  \w     39.00 118.00   0.50    3.00    --  102.08-125.00 -32.00  158
  5  \w     94.00 166.00   0.50    3.00    --  102.08 125.00  46.00  144
  6  \w     41.00 132.00   0.50    3.00    --  102.08-146.00 161.00  182
  7  \w    -67.00   1.00   0.50    0.75    --    0.00 -19.00   0.00  136
  8  \w     -1.00  67.00   0.50    0.75    --    0.00  19.00-150.00  136
  9  \w    -61.00  10.00   0.50    0.75    --    0.00 -57.00 -90.00  142
 10  \w    -10.00  61.00   0.50    0.75    --    0.00  57.00 120.00  142
 11  \w     -1.00  65.00   0.50    0.75    --    0.00  37.00   0.00  132
 12  \w     34.00 109.00   0.50    3.00    --  102.08 -94.00 -60.00  150
 13  \w     39.00 105.00   0.50    3.00    --  102.08 -45.00 -30.00  132
 14  \w     91.00 164.00   0.50    3.00    --  102.08  61.00 -60.00  146
 15  \w     39.00 118.00   0.50    3.00    --  102.08-125.00-180.00  158
 16  \w     39.00 105.00   0.50    3.00    --  102.08 -45.00  30.00  132
 17  \w    100.00 170.00   0.50    3.00    --  102.08  15.00  30.00  140
 18  \w     39.00 118.00   0.50    3.00    --  102.08-125.00 150.00  158
 19  \w     40.00 114.00   0.50    3.00    --  102.08 -61.00 120.00  148
 20  \w    101.00 169.00   0.50    3.00    --  102.08  30.00-120.00  136
 21  \w     34.00 109.00   0.50    3.00    --  102.08 -94.00-120.00  150
 22  \w     39.00 105.00   0.50    3.00    --  102.08 -45.00 120.00  132
 23  \w     36.00 103.00   0.50    3.00    --  102.08 -30.00  30.00  134
 24  \w     94.00 166.00   0.50    3.00    --  102.08 125.00  90.00  144
 25  \w     36.00 103.00   0.50    3.00    --  102.08 -30.00-150.00  134
 26  \w     40.00 114.00   0.50    3.00    --  102.08 -61.00 -60.00  148
 27  \w    100.00 165.00   0.50    3.00    --  102.08  45.00 -90.00  130
 28  \w     34.00 104.00   0.50    3.00    --  102.08 -15.00 150.00  140
 29  \w     34.00 109.00   0.50    3.00    --  102.08 -94.00 -30.00  150
 30  \w    100.00 170.00   0.50    3.00    --  102.08  15.00   0.00  140
 31  \w    -65.00   1.00   0.50    0.75    --    0.00 -37.00-180.00  132
 32  \w    -62.00  22.00   0.50    0.75    --    0.00 -77.00 120.00  168
 33  \w    -22.00  62.00   0.50    0.75    --    0.00  77.00 -60.00  168
;
_diffrn_measurement_device 'four-circle diffractometer'
_diffrn_measurement_device_type 'SuperNova, Dual, Cu at home/near, Pilatus 200K'
_diffrn_measurement_method '\w scans'
_diffrn_radiation_type CuK\a
_diffrn_radiation_wavelength 1.54184
_diffrn_reflns_av_R_equivalents 0.1376
_diffrn_reflns_av_unetI/netI 0.0648
_diffrn_reflns_Laue_measured_fraction_full 0.997
_diffrn_reflns_Laue_measured_fraction_max 0.996
_diffrn_reflns_limit_h_max 9
_diffrn_reflns_limit_h_min -15
_diffrn_reflns_limit_k_max 16
_diffrn_reflns_limit_k_min -16
_diffrn_reflns_limit_l_max 17
_diffrn_reflns_limit_l_min -17
_diffrn_reflns_number 31042
_diffrn_reflns_point_group_measured_fraction_full 0.997
_diffrn_reflns_point_group_measured_fraction_max 0.996
_diffrn_reflns_theta_full 67.684
_diffrn_reflns_theta_max 68.247
_diffrn_reflns_theta_min 3.370
_exptl_absorpt_coefficient_mu 4.938
_exptl_absorpt_correction_T_max 1.00000
_exptl_absorpt_correction_T_min 0.32516
_exptl_absorpt_correction_type multi-scan
_exptl_absorpt_process_details
;
CrysAlisPro 1.171.39.46b (Rigaku Oxford Diffraction, 2018)
Empirical absorption correction using spherical harmonics,
 implemented in SCALE3 ABSPACK scaling algorithm.
;
_exptl_crystal_colour greenish
_exptl_crystal_colour_modifier greenish
_exptl_crystal_density_diffrn 1.494
_exptl_crystal_description prism
_exptl_crystal_F_000 1033
_exptl_crystal_size_max 0.362
_exptl_crystal_size_mid 0.28
_exptl_crystal_size_min 0.22
_refine_diff_density_max 4.197
_refine_diff_density_min -2.009
_refine_diff_density_rms 0.238
_refine_ls_extinction_method none
_refine_ls_goodness_of_fit_ref 1.130
_refine_ls_hydrogen_treatment constr
_refine_ls_matrix_type full
_refine_ls_number_parameters 565
_refine_ls_number_reflns 8219
_refine_ls_number_restraints 0
_refine_ls_restrained_S_all 1.130
_refine_ls_R_factor_all 0.0966
_refine_ls_R_factor_gt 0.0945
_refine_ls_shift/su_max 0.001
_refine_ls_shift/su_mean 0.000
_refine_ls_structure_factor_coef Fsqd
_refine_ls_weighting_details 'w=1/[\s^2^(Fo^2^)+(0.2000P)^2^] where P=(Fo^2^+2Fc^2^)/3'
_refine_ls_weighting_scheme calc
_refine_ls_wR_factor_gt 0.2425
_refine_ls_wR_factor_ref 0.2454
_reflns_Friedel_coverage 0.000
_reflns_number_gt 7722
_reflns_number_total 8219
_reflns_threshold_expression 'I > 2\s(I)'
_cod_data_source_file d3nj03432a2.cif
_cod_data_source_block as_ism_pdcl2_1r
_cod_depositor_comments 'Adding full bibliography for 7062813--7062814.cif.'
_cod_original_formula_sum 'C54.60 H42.90 Cl2 F5 N3 Pd'
_cod_database_code 7062814
_shelx_shelxl_version_number 2018/3
_shelx_space_group_comment
;
The symmetry employed for this shelxl refinement is uniquely defined
by the following loop, which should always be used as a source of
symmetry information in preference to the above space-group names.
They are only intended as comments.
;
_olex2_refinement_description
;
1. Fixed Uiso
 At 1.2 times of:
  All C(H) groups, All N(H) groups
 At 1.5 times of:
  All C(H,H,H) groups
2.a Aromatic/amide H refined with riding coordinates:
 N1(H1), C23(H23), C13(H13), C28(H28), C9(H9), C8(H8), C18(H18), C19(H19),
 C4(H4), C24(H24), C25(H25), C3(H3), C20(H20), C2(H2), C14(H14), C40(H40),
 C31(H31), C42(H42), C33(H33)
2.b Idealised Me refined as rotating group:
 C46(H46A,H46B,H46C), C35(H35A,H35B,H35C), C44(H44A,H44B,H44C), C45(H45A,H45B,
 H45C), C36(H36A,H36B,H36C), C37(H37A,H37B,H37C)
;
_smtbx_masks_void_probe_radius 1.2
_smtbx_masks_void_truncation_radius 1.2
_olex2_submission_special_instructions 'No special instructions were received'
_oxdiff_exptl_absorpt_empirical_details
;
Empirical correction (ABSPACK) includes:
- Absorption correction using spherical harmonics
- Frame scaling
;

loop_
_space_group_symop_operation_xyz
'x, y, z'
'-x, -y, -z'

loop_
_atom_site_label
_atom_site_type_symbol
_atom_site_fract_x
_atom_site_fract_y
_atom_site_fract_z
_atom_site_U_iso_or_equiv
_atom_site_adp_type
_atom_site_occupancy
_atom_site_site_symmetry_order
_atom_site_calc_flag
_atom_site_refinement_flags_posn
_atom_site_refinement_flags_adp
_atom_site_refinement_flags_occupancy
_atom_site_disorder_assembly
_atom_site_disorder_group
Pd1 Pd 0.71364(3) 0.54747(2) 0.33385(2) 0.01760(19) Uani 1 1 d . . . . .
Cl1 Cl 0.69815(9) 0.40625(8) 0.21321(8) 0.0220(3) Uani 1 1 d . . . . .
F1 F 0.3278(3) 0.6641(2) 0.1500(2) 0.0305(7) Uani 1 1 d . . . . .
F5 F 0.2197(3) 0.3444(2) -0.0410(2) 0.0300(7) Uani 1 1 d . . . . .
F3 F -0.0286(3) 0.5594(3) -0.1278(3) 0.0376(8) Uani 1 1 d . . . . .
F4 F 0.0197(3) 0.3810(3) -0.1602(2) 0.0358(7) Uani 1 1 d . . . . .
F2 F 0.1261(3) 0.6985(3) 0.0316(3) 0.0370(8) Uani 1 1 d . . . . .
N2 N 0.5983(4) 0.5980(3) 0.2151(3) 0.0199(8) Uani 1 1 d . . . . .
N1 N 0.4607(4) 0.3571(3) 0.2392(3) 0.0229(8) Uani 1 1 d . . . . .
H1 H 0.535987 0.380203 0.255896 0.027 Uiso 1 1 calc R U . . .
N3 N 0.8233(4) 0.5147(3) 0.4753(3) 0.0216(9) Uani 1 1 d . . . . .
C27 C 0.7722(4) 0.6828(3) 0.4106(4) 0.0184(9) Uani 1 1 d . . . . .
C47 C 0.2831(4) 0.5029(4) 0.0598(4) 0.0214(10) Uani 1 1 d . . . . .
C23 C 0.9458(4) 0.4265(4) 0.5928(4) 0.0263(10) Uani 1 1 d . . . . .
H23 H 0.968516 0.365894 0.607375 0.032 Uiso 1 1 calc R U . . .
C13 C 0.2686(4) 0.3436(4) 0.1811(4) 0.0265(11) Uani 1 1 d . . . . .
H13 H 0.195567 0.359026 0.150145 0.032 Uiso 1 1 calc R U . . .
C15 C 0.4100(4) 0.2685(3) 0.2682(4) 0.0208(10) Uani 1 1 d . . . . .
C28 C 0.6622(4) 0.3111(3) 0.4035(4) 0.0201(10) Uani 1 1 d . . . . .
H28 H 0.627284 0.363644 0.410765 0.024 Uiso 1 1 calc R U . . .
C22 C 0.8543(4) 0.4281(4) 0.5020(4) 0.0224(10) Uani 1 1 d . . . . .
C9 C 0.4892(4) 0.6125(4) 0.0497(4) 0.0230(10) Uani 1 1 d . . . . .
H9 H 0.429285 0.595450 -0.016625 0.028 Uiso 1 1 calc R U . . .
C48 C 0.2548(4) 0.5927(4) 0.0736(4) 0.0252(10) Uani 1 1 d . . . . .
C11 C 0.3949(4) 0.4832(4) 0.1307(4) 0.0223(10) Uani 1 1 d . . . . .
C26 C 0.8765(4) 0.5982(4) 0.5467(4) 0.0201(9) Uani 1 1 d . . . . .
C1 C 0.8415(4) 0.6883(4) 0.5128(4) 0.0227(10) Uani 1 1 d . . . . .
C6 C 0.7163(4) 0.7723(3) 0.2568(4) 0.0208(10) Uani 1 1 d . . . . .
C10 C 0.4979(4) 0.5566(3) 0.1360(4) 0.0210(9) Uani 1 1 d . . . . .
C8 C 0.5812(4) 0.6922(4) 0.0814(4) 0.0228(10) Uani 1 1 d . . . . .
H8 H 0.600268 0.740853 0.041108 0.027 Uiso 1 1 calc R U . . .
C18 C 0.6435(4) 0.1399(4) 0.3467(4) 0.0240(10) Uani 1 1 d . . . . .
H18 H 0.596460 0.074503 0.315652 0.029 Uiso 1 1 calc R U . . .
C17 C 0.5920(4) 0.2169(3) 0.3558(4) 0.0213(9) Uani 1 1 d . . . . .
C19 C 0.7642(4) 0.1588(4) 0.3830(4) 0.0246(10) Uani 1 1 d . . . . .
H19 H 0.799216 0.106318 0.375859 0.030 Uiso 1 1 calc R U . . .
C52 C 0.2013(4) 0.4326(4) -0.0213(4) 0.0245(10) Uani 1 1 d . . . . .
C12 C 0.3801(4) 0.4021(3) 0.1830(4) 0.0226(10) Uani 1 1 d . . . . .
C21 C 0.7824(4) 0.3302(4) 0.4409(4) 0.0228(10) Uani 1 1 d . . . . .
C7 C 0.6455(4) 0.6903(3) 0.1871(4) 0.0198(9) Uani 1 1 d . . . . .
C4 C 0.8100(4) 0.8636(4) 0.4311(4) 0.0257(10) Uani 1 1 d . . . . .
H4 H 0.801864 0.924072 0.402926 0.031 Uiso 1 1 calc R U . . .
C24 C 1.0034(5) 0.5124(4) 0.6616(4) 0.0289(11) Uani 1 1 d . . . . .
H24 H 1.067446 0.512302 0.722664 0.035 Uiso 1 1 calc R U . . .
C5 C 0.7634(4) 0.7719(3) 0.3654(4) 0.0231(10) Uani 1 1 d . . . . .
C29 C 0.7370(4) 0.8713(3) 0.2169(4) 0.0229(10) Uani 1 1 d . . . . .
C25 C 0.9663(5) 0.5993(4) 0.6400(4) 0.0283(11) Uani 1 1 d . . . . .
H25 H 1.001373 0.658577 0.687990 0.034 Uiso 1 1 calc R U . . .
C3 C 0.8666(5) 0.8681(4) 0.5343(4) 0.0313(12) Uani 1 1 d . . . . .
H3 H 0.891318 0.930263 0.577139 0.038 Uiso 1 1 calc R U . . .
C20 C 0.8336(4) 0.2533(4) 0.4294(4) 0.0225(10) Uani 1 1 d . . . . .
H20 H 0.915901 0.265859 0.453453 0.027 Uiso 1 1 calc R U . . .
C50 C 0.0730(4) 0.5417(4) -0.0670(4) 0.0276(11) Uani 1 1 d . . . . .
C38 C 0.3924(4) 0.0981(3) 0.3154(4) 0.0229(10) Uani 1 1 d . . . . .
C2 C 0.8880(5) 0.7811(4) 0.5767(4) 0.0271(10) Uani 1 1 d . . . . .
H2 H 0.933148 0.784562 0.647319 0.033 Uiso 1 1 calc R U . . .
C49 C 0.1511(5) 0.6123(4) 0.0123(4) 0.0276(11) Uani 1 1 d . . . . .
C51 C 0.0970(4) 0.4509(4) -0.0844(4) 0.0263(10) Uani 1 1 d . . . . .
C41 C 0.2745(4) -0.0974(4) 0.3187(4) 0.0283(11) Uani 1 1 d . . . . .
C43 C 0.3853(4) 0.0694(4) 0.4075(4) 0.0257(10) Uani 1 1 d . . . . .
C14 C 0.2876(5) 0.2643(4) 0.2307(4) 0.0264(11) Uani 1 1 d . . . . .
H14 H 0.229614 0.213621 0.239613 0.032 Uiso 1 1 calc R U . . .
C39 C 0.3386(4) 0.0300(4) 0.2246(4) 0.0261(10) Uani 1 1 d . . . . .
C16 C 0.4640(4) 0.1988(4) 0.3149(4) 0.0214(10) Uani 1 1 d . . . . .
C34 C 0.6477(5) 0.9203(4) 0.1823(4) 0.0277(11) Uani 1 1 d . . . . .
C32 C 0.7805(6) 1.0610(4) 0.1544(4) 0.0337(12) Uani 1 1 d . . . . .
C46 C 0.4394(5) 0.1422(4) 0.5035(4) 0.0335(12) Uani 1 1 d . . . . .
H46A H 0.520220 0.174329 0.514660 0.050 Uiso 1 1 calc R U . . .
H46B H 0.437514 0.106604 0.561171 0.050 Uiso 1 1 calc R U . . .
H46C H 0.395721 0.193553 0.497429 0.050 Uiso 1 1 calc R U . . .
C35 C 0.9458(5) 0.8654(4) 0.2569(5) 0.0374(13) Uani 1 1 d . . . . .
H35A H 0.961267 0.853726 0.327604 0.056 Uiso 1 1 calc R U . . .
H35B H 1.016093 0.907922 0.253024 0.056 Uiso 1 1 calc R U . . .
H35C H 0.923483 0.801100 0.213658 0.056 Uiso 1 1 calc R U . . .
C30 C 0.8487(5) 0.9169(4) 0.2207(4) 0.0280(11) Uani 1 1 d . . . . .
C40 C 0.2807(5) -0.0666(4) 0.2284(4) 0.0282(11) Uani 1 1 d . . . . .
H40 H 0.244192 -0.113081 0.167580 0.034 Uiso 1 1 calc R U . . .
C31 C 0.8667(5) 1.0119(4) 0.1883(4) 0.0318(12) Uani 1 1 d . . . . .
H31 H 0.941669 1.043109 0.190057 0.038 Uiso 1 1 calc R U . . .
C42 C 0.3244(5) -0.0286(4) 0.4048(4) 0.0297(11) Uani 1 1 d . . . . .
H42 H 0.317199 -0.048459 0.465668 0.036 Uiso 1 1 calc R U . . .
C44 C 0.3461(5) 0.0609(4) 0.1266(4) 0.0345(12) Uani 1 1 d . . . . .
H44A H 0.295904 0.106290 0.100722 0.052 Uiso 1 1 calc R U . . .
H44B H 0.320593 0.001151 0.076069 0.052 Uiso 1 1 calc R U . . .
H44C H 0.426751 0.095209 0.139121 0.052 Uiso 1 1 calc R U . . .
C45 C 0.2163(5) -0.2051(4) 0.3207(5) 0.0414(14) Uani 1 1 d . . . . .
H45A H 0.150271 -0.230936 0.255642 0.062 Uiso 1 1 calc R U . . .
H45B H 0.188496 -0.208064 0.376377 0.062 Uiso 1 1 calc R U . . .
H45C H 0.272395 -0.246131 0.331197 0.062 Uiso 1 1 calc R U . . .
C36 C 0.8040(7) 1.1646(4) 0.1239(5) 0.0454(16) Uani 1 1 d . . . . .
H36A H 0.887011 1.188393 0.137317 0.068 Uiso 1 1 calc R U . . .
H36B H 0.782168 1.210607 0.163461 0.068 Uiso 1 1 calc R U . . .
H36C H 0.758177 1.162047 0.051049 0.068 Uiso 1 1 calc R U . . .
C33 C 0.6709(5) 1.0141(4) 0.1495(4) 0.0299(11) Uani 1 1 d . . . . .
H33 H 0.609606 1.046376 0.123175 0.036 Uiso 1 1 calc R U . . .
C37 C 0.5285(5) 0.8768(4) 0.1816(4) 0.0312(11) Uani 1 1 d . . . . .
H37A H 0.479497 0.834208 0.116585 0.047 Uiso 1 1 calc R U . . .
H37B H 0.493414 0.931368 0.190134 0.047 Uiso 1 1 calc R U . . .
H37C H 0.534974 0.836591 0.237675 0.047 Uiso 1 1 calc R U . . .

loop_
_atom_site_aniso_label
_atom_site_aniso_U_11
_atom_site_aniso_U_22
_atom_site_aniso_U_33
_atom_site_aniso_U_23
_atom_site_aniso_U_13
_atom_site_aniso_U_12
Pd1 0.0116(3) 0.0114(3) 0.0291(3) 0.00656(16) 0.00745(18) 0.00173(17)
Cl1 0.0166(6) 0.0176(6) 0.0324(6) 0.0062(4) 0.0095(4) 0.0045(4)
F1 0.0271(17) 0.0161(14) 0.0472(18) 0.0062(12) 0.0135(14) 0.0048(12)
F5 0.0218(15) 0.0212(14) 0.0449(17) 0.0047(12) 0.0103(13) 0.0055(12)
F3 0.0220(16) 0.053(2) 0.0468(18) 0.0264(16) 0.0136(14) 0.0225(15)
F4 0.0202(16) 0.0381(18) 0.0379(17) 0.0061(13) 0.0029(13) -0.0001(13)
F2 0.0339(19) 0.0288(17) 0.061(2) 0.0217(15) 0.0254(16) 0.0184(15)
N2 0.018(2) 0.0093(18) 0.033(2) 0.0067(15) 0.0115(17) 0.0020(15)
N1 0.013(2) 0.0137(19) 0.042(2) 0.0107(16) 0.0111(17) 0.0021(15)
N3 0.015(2) 0.0151(19) 0.036(2) 0.0098(16) 0.0138(17) -0.0004(16)
C27 0.016(2) 0.008(2) 0.029(2) -0.0007(16) 0.0084(18) -0.0009(17)
C47 0.013(2) 0.019(2) 0.035(3) 0.0129(19) 0.011(2) 0.0053(18)
C23 0.017(2) 0.023(3) 0.039(3) 0.014(2) 0.012(2) 0.002(2)
C13 0.012(2) 0.021(2) 0.050(3) 0.015(2) 0.012(2) 0.0076(19)
C15 0.013(2) 0.013(2) 0.037(3) 0.0089(19) 0.0105(19) 0.0025(18)
C28 0.015(2) 0.016(2) 0.034(2) 0.0123(18) 0.012(2) 0.0074(19)
C22 0.016(2) 0.020(2) 0.034(2) 0.0121(19) 0.012(2) 0.0021(19)
C9 0.021(3) 0.015(2) 0.036(3) 0.0089(19) 0.013(2) 0.0066(19)
C48 0.014(2) 0.021(2) 0.045(3) 0.013(2) 0.014(2) 0.008(2)
C11 0.016(2) 0.016(2) 0.035(3) 0.0062(18) 0.009(2) 0.0022(19)
C26 0.011(2) 0.020(2) 0.030(2) 0.0099(18) 0.0090(18) -0.0002(18)
C1 0.017(2) 0.018(2) 0.035(3) 0.0078(19) 0.013(2) 0.0008(18)
C6 0.014(2) 0.014(2) 0.038(3) 0.0082(18) 0.013(2) 0.0047(18)
C10 0.017(2) 0.012(2) 0.035(2) 0.0054(18) 0.0108(19) 0.0037(18)
C8 0.019(2) 0.019(2) 0.035(3) 0.0115(19) 0.012(2) 0.0076(19)
C18 0.021(2) 0.014(2) 0.036(3) 0.0058(18) 0.010(2) 0.0021(18)
C17 0.018(2) 0.017(2) 0.031(2) 0.0115(18) 0.0099(19) 0.0048(19)
C19 0.023(3) 0.017(2) 0.038(3) 0.0093(19) 0.014(2) 0.0071(19)
C52 0.018(2) 0.023(2) 0.036(3) 0.013(2) 0.012(2) 0.0064(19)
C12 0.016(2) 0.013(2) 0.040(3) 0.0078(19) 0.011(2) 0.0034(18)
C21 0.021(3) 0.019(2) 0.030(2) 0.0138(19) 0.011(2) 0.0044(19)
C7 0.010(2) 0.012(2) 0.040(3) 0.0084(18) 0.0123(19) 0.0016(17)
C4 0.023(3) 0.014(2) 0.042(3) 0.0049(19) 0.014(2) 0.0049(19)
C24 0.019(3) 0.028(3) 0.034(3) 0.012(2) 0.007(2) -0.001(2)
C5 0.017(2) 0.015(2) 0.042(3) 0.0084(19) 0.015(2) 0.0031(18)
C29 0.021(3) 0.012(2) 0.034(3) 0.0058(18) 0.010(2) -0.0002(18)
C25 0.024(3) 0.020(2) 0.036(3) 0.006(2) 0.012(2) -0.006(2)
C3 0.029(3) 0.018(3) 0.046(3) -0.001(2) 0.015(2) 0.005(2)
C20 0.013(2) 0.022(2) 0.035(3) 0.0133(19) 0.0101(19) 0.0070(19)
C50 0.017(3) 0.037(3) 0.035(3) 0.020(2) 0.013(2) 0.012(2)
C38 0.016(2) 0.012(2) 0.045(3) 0.0136(19) 0.014(2) 0.0067(18)
C2 0.024(3) 0.023(3) 0.033(3) 0.001(2) 0.012(2) 0.003(2)
C49 0.028(3) 0.017(2) 0.050(3) 0.016(2) 0.023(2) 0.013(2)
C51 0.016(2) 0.029(3) 0.030(2) 0.010(2) 0.007(2) 0.001(2)
C41 0.012(2) 0.018(2) 0.055(3) 0.013(2) 0.013(2) 0.0016(19)
C43 0.015(2) 0.025(3) 0.041(3) 0.010(2) 0.013(2) 0.009(2)
C14 0.017(3) 0.019(2) 0.043(3) 0.012(2) 0.014(2) 0.000(2)
C39 0.018(2) 0.020(2) 0.040(3) 0.012(2) 0.008(2) 0.006(2)
C16 0.019(3) 0.011(2) 0.037(3) 0.0047(18) 0.014(2) 0.0032(19)
C34 0.033(3) 0.018(2) 0.033(3) 0.0062(19) 0.015(2) 0.005(2)
C32 0.051(4) 0.014(2) 0.038(3) 0.008(2) 0.022(3) 0.005(2)
C46 0.028(3) 0.030(3) 0.045(3) 0.009(2) 0.018(2) 0.004(2)
C35 0.026(3) 0.028(3) 0.062(4) 0.012(3) 0.022(3) 0.006(2)
C30 0.029(3) 0.015(2) 0.041(3) 0.007(2) 0.017(2) 0.001(2)
C40 0.018(3) 0.018(2) 0.044(3) 0.007(2) 0.006(2) 0.004(2)
C31 0.035(3) 0.019(3) 0.043(3) 0.007(2) 0.023(3) -0.002(2)
C42 0.024(3) 0.024(3) 0.048(3) 0.016(2) 0.018(2) 0.008(2)
C44 0.034(3) 0.028(3) 0.041(3) 0.007(2) 0.015(2) 0.007(2)
C45 0.031(3) 0.020(3) 0.069(4) 0.019(3) 0.019(3) -0.002(2)
C36 0.069(5) 0.019(3) 0.055(4) 0.015(3) 0.036(3) 0.002(3)
C33 0.040(3) 0.016(2) 0.039(3) 0.008(2) 0.019(2) 0.012(2)
C37 0.027(3) 0.022(3) 0.048(3) 0.009(2) 0.016(2) 0.011(2)

loop_
_atom_type_symbol
_atom_type_description
_atom_type_scat_dispersion_real
_atom_type_scat_dispersion_imag
_atom_type_scat_source
C C 0.0181 0.0091 'International Tables Vol C Tables 4.2.6.8 and 6.1.1.4'
H H 0.0000 0.0000 'International Tables Vol C Tables 4.2.6.8 and 6.1.1.4'
Cl Cl 0.3639 0.7018 'International Tables Vol C Tables 4.2.6.8 and 6.1.1.4'
F F 0.0727 0.0534 'International Tables Vol C Tables 4.2.6.8 and 6.1.1.4'
N N 0.0311 0.0180 'International Tables Vol C Tables 4.2.6.8 and 6.1.1.4'
Pd Pd 0.1215 3.9337 'International Tables Vol C Tables 4.2.6.8 and 6.1.1.4'

loop_
_geom_angle_atom_site_label_1
_geom_angle_atom_site_label_2
_geom_angle_atom_site_label_3
_geom_angle
_geom_angle_site_symmetry_1
_geom_angle_site_symmetry_3
_geom_angle_publ_flag
N2 Pd1 Cl1 88.90(11) . . ?
N2 Pd1 N3 168.21(17) . . ?
N3 Pd1 Cl1 102.30(12) . . ?
C27 Pd1 Cl1 157.83(14) . . ?
C27 Pd1 N2 90.01(18) . . ?
C27 Pd1 N3 81.01(18) . . ?
C10 N2 Pd1 136.2(3) . . ?
C10 N2 C7 105.3(4) . . ?
C7 N2 Pd1 115.3(3) . . ?
C15 N1 H1 124.2 . . ?
C12 N1 H1 124.2 . . ?
C12 N1 C15 111.6(4) . . ?
C22 N3 Pd1 130.6(4) . . ?
C22 N3 C26 117.1(4) . . ?
C26 N3 Pd1 112.0(3) . . ?
C1 C27 Pd1 114.9(3) . . ?
C1 C27 C5 120.0(4) . . ?
C5 C27 Pd1 124.3(4) . . ?
C48 C47 C11 121.2(5) . . ?
C48 C47 C52 116.2(4) . . ?
C52 C47 C11 122.6(4) . . ?
C22 C23 H23 119.9 . . ?
C24 C23 H23 119.9 . . ?
C24 C23 C22 120.3(5) . . ?
C12 C13 H13 125.9 . . ?
C14 C13 H13 125.9 . . ?
C14 C13 C12 108.2(4) . . ?
N1 C15 C14 104.9(4) . . ?
C16 C15 N1 127.2(4) . . ?
C16 C15 C14 127.7(5) . . ?
C17 C28 H28 119.4 . . ?
C21 C28 H28 119.4 . . ?
C21 C28 C17 121.3(4) . . ?
N3 C22 C23 121.8(5) . . ?
N3 C22 C21 120.6(4) . . ?
C23 C22 C21 117.2(4) . . ?
C10 C9 H9 126.4 . . ?
C8 C9 H9 126.4 . . ?
C8 C9 C10 107.3(4) . . ?
F1 C48 C47 120.2(4) . . ?
F1 C48 C49 116.9(5) . . ?
C49 C48 C47 122.9(5) . . ?
C10 C11 C47 113.5(4) . . ?
C12 C11 C47 114.4(4) . . ?
C12 C11 C10 132.0(5) . . ?
N3 C26 C1 114.4(4) . . ?
N3 C26 C25 122.6(4) . . ?
C25 C26 C1 122.6(5) . . ?
C27 C1 C26 117.0(4) . . ?
C27 C1 C2 120.6(4) . . ?
C2 C1 C26 121.8(5) . . ?
C7 C6 C5 124.5(4) . . ?
C7 C6 C29 117.2(4) . . ?
C5 C6 C29 118.1(4) . . ?
N2 C10 C9 110.0(4) . . ?
N2 C10 C11 130.7(4) . . ?
C11 C10 C9 118.0(4) . . ?
C9 C8 H8 126.4 . . ?
C9 C8 C7 107.2(4) . . ?
C7 C8 H8 126.4 . . ?
C17 C18 H18 120.1 . . ?
C17 C18 C19 119.9(5) . . ?
C19 C18 H18 120.1 . . ?
C28 C17 C18 119.2(4) . . ?
C28 C17 C16 120.3(4) . . ?
C18 C17 C16 120.5(4) . . ?
C18 C19 H19 119.7 . . ?
C20 C19 C18 120.6(4) . . ?
C20 C19 H19 119.7 . . ?
F5 C52 C47 121.0(4) . . ?
F5 C52 C51 117.0(5) . . ?
C51 C52 C47 122.0(5) . . ?
N1 C12 C13 106.0(4) . . ?
N1 C12 C11 128.3(4) . . ?
C11 C12 C13 125.6(4) . . ?
C28 C21 C22 119.5(4) . . ?
C28 C21 C20 119.3(5) . . ?
C20 C21 C22 120.8(4) . . ?
N2 C7 C8 108.9(4) . . ?
C6 C7 N2 123.1(4) . . ?
C6 C7 C8 125.5(4) . . ?
C5 C4 H4 119.0 . . ?
C3 C4 H4 119.0 . . ?
C3 C4 C5 122.0(5) . . ?
C23 C24 H24 120.6 . . ?
C23 C24 C25 118.7(5) . . ?
C25 C24 H24 120.6 . . ?
C27 C5 C6 122.8(4) . . ?
C4 C5 C27 117.4(5) . . ?
C4 C5 C6 119.6(4) . . ?
C34 C29 C6 120.0(4) . . ?
C34 C29 C30 120.3(4) . . ?
C30 C29 C6 119.5(4) . . ?
C26 C25 H25 120.5 . . ?
C24 C25 C26 119.0(5) . . ?
C24 C25 H25 120.5 . . ?
C4 C3 H3 119.9 . . ?
C4 C3 C2 120.1(5) . . ?
C2 C3 H3 119.9 . . ?
C19 C20 C21 119.8(4) . . ?
C19 C20 H20 120.1 . . ?
C21 C20 H20 120.1 . . ?
F3 C50 C49 120.3(5) . . ?
F3 C50 C51 119.6(5) . . ?
C49 C50 C51 120.1(5) . . ?
C43 C38 C16 120.0(5) . . ?
C39 C38 C43 120.8(4) . . ?
C39 C38 C16 119.0(4) . . ?
C1 C2 H2 120.6 . . ?
C3 C2 C1 118.8(5) . . ?
C3 C2 H2 120.6 . . ?
F2 C49 C48 120.5(5) . . ?
F2 C49 C50 120.1(5) . . ?
C50 C49 C48 119.4(5) . . ?
F4 C51 C52 120.3(5) . . ?
F4 C51 C50 120.2(5) . . ?
C50 C51 C52 119.5(5) . . ?
C40 C41 C45 120.3(5) . . ?
C42 C41 C40 118.2(5) . . ?
C42 C41 C45 121.5(5) . . ?
C38 C43 C46 121.0(5) . . ?
C42 C43 C38 117.4(5) . . ?
C42 C43 C46 121.5(5) . . ?
C13 C14 C15 109.0(4) . . ?
C13 C14 H14 125.5 . . ?
C15 C14 H14 125.5 . . ?
C38 C39 C44 120.7(4) . . ?
C40 C39 C38 118.3(5) . . ?
C40 C39 C44 121.0(5) . . ?
C15 C16 C17 121.5(4) . . ?
C15 C16 C38 119.2(4) . . ?
C17 C16 C38 119.0(4) . . ?
C29 C34 C33 118.7(5) . . ?
C29 C34 C37 122.2(4) . . ?
C33 C34 C37 119.1(5) . . ?
C31 C32 C36 121.1(6) . . ?
C31 C32 C33 118.5(5) . . ?
C33 C32 C36 120.4(6) . . ?
C43 C46 H46A 109.5 . . ?
C43 C46 H46B 109.5 . . ?
C43 C46 H46C 109.5 . . ?
H46A C46 H46B 109.5 . . ?
H46A C46 H46C 109.5 . . ?
H46B C46 H46C 109.5 . . ?
H35A C35 H35B 109.5 . . ?
H35A C35 H35C 109.5 . . ?
H35B C35 H35C 109.5 . . ?
C30 C35 H35A 109.5 . . ?
C30 C35 H35B 109.5 . . ?
C30 C35 H35C 109.5 . . ?
C29 C30 C35 121.2(4) . . ?
C31 C30 C29 118.1(5) . . ?
C31 C30 C35 120.7(5) . . ?
C41 C40 H40 119.0 . . ?
C39 C40 C41 122.0(5) . . ?
C39 C40 H40 119.0 . . ?
C32 C31 C30 122.5(5) . . ?
C32 C31 H31 118.8 . . ?
C30 C31 H31 118.8 . . ?
C41 C42 C43 123.1(5) . . ?
C41 C42 H42 118.4 . . ?
C43 C42 H42 118.4 . . ?
C39 C44 H44A 109.5 . . ?
C39 C44 H44B 109.5 . . ?
C39 C44 H44C 109.5 . . ?
H44A C44 H44B 109.5 . . ?
H44A C44 H44C 109.5 . . ?
H44B C44 H44C 109.5 . . ?
C41 C45 H45A 109.5 . . ?
C41 C45 H45B 109.5 . . ?
C41 C45 H45C 109.5 . . ?
H45A C45 H45B 109.5 . . ?
H45A C45 H45C 109.5 . . ?
H45B C45 H45C 109.5 . . ?
C32 C36 H36A 109.5 . . ?
C32 C36 H36B 109.5 . . ?
C32 C36 H36C 109.5 . . ?
H36A C36 H36B 109.5 . . ?
H36A C36 H36C 109.5 . . ?
H36B C36 H36C 109.5 . . ?
C34 C33 H33 119.1 . . ?
C32 C33 C34 121.9(5) . . ?
C32 C33 H33 119.1 . . ?
C34 C37 H37A 109.5 . . ?
C34 C37 H37B 109.5 . . ?
C34 C37 H37C 109.5 . . ?
H37A C37 H37B 109.5 . . ?
H37A C37 H37C 109.5 . . ?
H37B C37 H37C 109.5 . . ?

loop_
_geom_bond_atom_site_label_1
_geom_bond_atom_site_label_2
_geom_bond_distance
_geom_bond_site_symmetry_2
_geom_bond_publ_flag
Pd1 Cl1 2.4647(11) . ?
Pd1 N2 2.057(4) . ?
Pd1 N3 2.121(4) . ?
Pd1 C27 1.962(4) . ?
F1 C48 1.334(6) . ?
F5 C52 1.325(6) . ?
F3 C50 1.350(6) . ?
F4 C51 1.333(6) . ?
F2 C49 1.339(6) . ?
N2 C10 1.342(6) . ?
N2 C7 1.422(6) . ?
N1 H1 0.8800 . ?
N1 C15 1.405(6) . ?
N1 C12 1.341(6) . ?
N3 C22 1.364(6) . ?
N3 C26 1.367(7) . ?
C27 C1 1.386(7) . ?
C27 C5 1.417(6) . ?
C47 C48 1.388(7) . ?
C47 C11 1.505(6) . ?
C47 C52 1.392(7) . ?
C23 H23 0.9500 . ?
C23 C22 1.393(7) . ?
C23 C24 1.375(8) . ?
C13 H13 0.9500 . ?
C13 C12 1.464(7) . ?
C13 C14 1.345(7) . ?
C15 C14 1.440(7) . ?
C15 C16 1.360(7) . ?
C28 H28 0.9500 . ?
C28 C17 1.386(7) . ?
C28 C21 1.385(7) . ?
C22 C21 1.480(7) . ?
C9 H9 0.9500 . ?
C9 C10 1.460(6) . ?
C9 C8 1.340(7) . ?
C48 C49 1.384(7) . ?
C11 C10 1.449(7) . ?
C11 C12 1.386(7) . ?
C26 C1 1.454(7) . ?
C26 C25 1.396(7) . ?
C1 C2 1.409(7) . ?
C6 C7 1.371(7) . ?
C6 C5 1.439(7) . ?
C6 C29 1.508(6) . ?
C8 H8 0.9500 . ?
C8 C7 1.429(7) . ?
C18 H18 0.9500 . ?
C18 C17 1.391(7) . ?
C18 C19 1.392(7) . ?
C17 C16 1.477(7) . ?
C19 H19 0.9500 . ?
C19 C20 1.382(7) . ?
C52 C51 1.389(7) . ?
C21 C20 1.395(7) . ?
C4 H4 0.9500 . ?
C4 C5 1.409(7) . ?
C4 C3 1.370(8) . ?
C24 H24 0.9500 . ?
C24 C25 1.388(8) . ?
C29 C34 1.397(7) . ?
C29 C30 1.408(7) . ?
C25 H25 0.9500 . ?
C3 H3 0.9500 . ?
C3 C2 1.400(8) . ?
C20 H20 0.9500 . ?
C50 C49 1.367(8) . ?
C50 C51 1.387(8) . ?
C38 C43 1.414(7) . ?
C38 C39 1.408(8) . ?
C38 C16 1.488(6) . ?
C2 H2 0.9500 . ?
C41 C40 1.396(8) . ?
C41 C42 1.368(8) . ?
C41 C45 1.515(7) . ?
C43 C46 1.496(8) . ?
C43 C42 1.394(7) . ?
C14 H14 0.9500 . ?
C39 C40 1.388(7) . ?
C39 C44 1.506(7) . ?
C34 C33 1.402(7) . ?
C34 C37 1.504(8) . ?
C32 C31 1.366(8) . ?
C32 C36 1.510(7) . ?
C32 C33 1.382(8) . ?
C46 H46A 0.9800 . ?
C46 H46B 0.9800 . ?
C46 H46C 0.9800 . ?
C35 H35A 0.9800 . ?
C35 H35B 0.9800 . ?
C35 H35C 0.9800 . ?
C35 C30 1.500(8) . ?
C30 C31 1.407(7) . ?
C40 H40 0.9500 . ?
C31 H31 0.9500 . ?
C42 H42 0.9500 . ?
C44 H44A 0.9800 . ?
C44 H44B 0.9800 . ?
C44 H44C 0.9800 . ?
C45 H45A 0.9800 . ?
C45 H45B 0.9800 . ?
C45 H45C 0.9800 . ?
C36 H36A 0.9800 . ?
C36 H36B 0.9800 . ?
C36 H36C 0.9800 . ?
C33 H33 0.9500 . ?
C37 H37A 0.9800 . ?
C37 H37B 0.9800 . ?
C37 H37C 0.9800 . ?

loop_
_geom_torsion_atom_site_label_1
_geom_torsion_atom_site_label_2
_geom_torsion_atom_site_label_3
_geom_torsion_atom_site_label_4
_geom_torsion
_geom_torsion_site_symmetry_1
_geom_torsion_site_symmetry_2
_geom_torsion_site_symmetry_3
_geom_torsion_site_symmetry_4
_geom_torsion_publ_flag
Pd1 N2 C10 C9 -148.0(4) . . . . ?
Pd1 N2 C10 C11 45.3(8) . . . . ?
Pd1 N2 C7 C6 -45.3(6) . . . . ?
Pd1 N2 C7 C8 151.9(3) . . . . ?
Pd1 N3 C22 C23 166.6(4) . . . . ?
Pd1 N3 C22 C21 -20.9(6) . . . . ?
Pd1 N3 C26 C1 3.5(5) . . . . ?
Pd1 N3 C26 C25 -169.6(4) . . . . ?
Pd1 C27 C1 C26 9.1(5) . . . . ?
Pd1 C27 C1 C2 -179.3(4) . . . . ?
Pd1 C27 C5 C6 -4.0(7) . . . . ?
Pd1 C27 C5 C4 -179.9(3) . . . . ?
F1 C48 C49 F2 -1.4(7) . . . . ?
F1 C48 C49 C50 -179.8(4) . . . . ?
F5 C52 C51 F4 0.8(7) . . . . ?
F5 C52 C51 C50 179.6(4) . . . . ?
F3 C50 C49 F2 1.7(7) . . . . ?
F3 C50 C49 C48 -179.8(4) . . . . ?
F3 C50 C51 F4 -0.8(7) . . . . ?
F3 C50 C51 C52 -179.6(4) . . . . ?
N1 C15 C14 C13 1.6(6) . . . . ?
N1 C15 C16 C17 9.5(8) . . . . ?
N1 C15 C16 C38 -164.1(5) . . . . ?
N3 C22 C21 C28 -40.4(6) . . . . ?
N3 C22 C21 C20 146.3(5) . . . . ?
N3 C26 C1 C27 -8.3(6) . . . . ?
N3 C26 C1 C2 -179.8(4) . . . . ?
N3 C26 C25 C24 0.0(7) . . . . ?
C27 C1 C2 C3 -2.3(7) . . . . ?
C47 C48 C49 F2 177.2(4) . . . . ?
C47 C48 C49 C50 -1.2(8) . . . . ?
C47 C11 C10 N2 142.0(5) . . . . ?
C47 C11 C10 C9 -23.8(6) . . . . ?
C47 C11 C12 N1 169.3(5) . . . . ?
C47 C11 C12 C13 -6.0(7) . . . . ?
C47 C52 C51 F4 -178.7(4) . . . . ?
C47 C52 C51 C50 0.1(7) . . . . ?
C23 C22 C21 C28 132.5(5) . . . . ?
C23 C22 C21 C20 -40.8(6) . . . . ?
C23 C24 C25 C26 -3.8(7) . . . . ?
C15 N1 C12 C13 4.6(6) . . . . ?
C15 N1 C12 C11 -171.4(5) . . . . ?
C28 C17 C16 C15 38.7(7) . . . . ?
C28 C17 C16 C38 -147.7(5) . . . . ?
C28 C21 C20 C19 -1.3(7) . . . . ?
C22 N3 C26 C1 178.8(4) . . . . ?
C22 N3 C26 C25 5.6(6) . . . . ?
C22 C23 C24 C25 2.0(7) . . . . ?
C22 C21 C20 C19 172.0(4) . . . . ?
C9 C8 C7 N2 8.5(5) . . . . ?
C9 C8 C7 C6 -153.8(5) . . . . ?
C48 C47 C11 C10 -58.2(6) . . . . ?
C48 C47 C11 C12 118.3(5) . . . . ?
C48 C47 C52 F5 -179.8(4) . . . . ?
C48 C47 C52 C51 -0.3(7) . . . . ?
C11 C47 C48 F1 1.0(7) . . . . ?
C11 C47 C48 C49 -177.6(5) . . . . ?
C11 C47 C52 F5 -1.3(7) . . . . ?
C11 C47 C52 C51 178.2(4) . . . . ?
C26 N3 C22 C23 -7.6(7) . . . . ?
C26 N3 C22 C21 164.9(4) . . . . ?
C26 C1 C2 C3 168.9(5) . . . . ?
C1 C27 C5 C6 165.1(4) . . . . ?
C1 C27 C5 C4 -10.8(7) . . . . ?
C1 C26 C25 C24 -172.6(5) . . . . ?
C6 C29 C34 C33 177.5(5) . . . . ?
C6 C29 C34 C37 -1.0(8) . . . . ?
C6 C29 C30 C35 4.4(8) . . . . ?
C6 C29 C30 C31 -176.4(5) . . . . ?
C10 N2 C7 C6 151.5(4) . . . . ?
C10 N2 C7 C8 -11.3(5) . . . . ?
C10 C9 C8 C7 -2.4(5) . . . . ?
C10 C11 C12 N1 -15.0(9) . . . . ?
C10 C11 C12 C13 169.6(5) . . . . ?
C8 C9 C10 N2 -4.8(6) . . . . ?
C8 C9 C10 C11 163.7(4) . . . . ?
C18 C17 C16 C15 -141.1(5) . . . . ?
C18 C17 C16 C38 32.5(7) . . . . ?
C18 C19 C20 C21 0.6(7) . . . . ?
C17 C28 C21 C22 -172.8(4) . . . . ?
C17 C28 C21 C20 0.6(7) . . . . ?
C17 C18 C19 C20 0.8(7) . . . . ?
C19 C18 C17 C28 -1.6(7) . . . . ?
C19 C18 C17 C16 178.2(5) . . . . ?
C52 C47 C48 F1 179.5(4) . . . . ?
C52 C47 C48 C49 0.9(7) . . . . ?
C52 C47 C11 C10 123.4(5) . . . . ?
C52 C47 C11 C12 -60.1(6) . . . . ?
C12 N1 C15 C14 -4.0(6) . . . . ?
C12 N1 C15 C16 171.8(5) . . . . ?
C12 C13 C14 C15 1.1(6) . . . . ?
C12 C11 C10 N2 -33.7(9) . . . . ?
C12 C11 C10 C9 160.5(5) . . . . ?
C21 C28 C17 C18 0.9(7) . . . . ?
C21 C28 C17 C16 -178.9(4) . . . . ?
C7 N2 C10 C9 9.8(5) . . . . ?
C7 N2 C10 C11 -156.9(5) . . . . ?
C7 C6 C5 C27 20.1(7) . . . . ?
C7 C6 C5 C4 -164.0(5) . . . . ?
C7 C6 C29 C34 71.4(6) . . . . ?
C7 C6 C29 C30 -112.6(5) . . . . ?
C4 C3 C2 C1 -5.6(8) . . . . ?
C24 C23 C22 N3 3.9(7) . . . . ?
C24 C23 C22 C21 -168.8(5) . . . . ?
C5 C27 C1 C26 -161.0(4) . . . . ?
C5 C27 C1 C2 10.6(7) . . . . ?
C5 C6 C7 N2 8.3(7) . . . . ?
C5 C6 C7 C8 168.2(4) . . . . ?
C5 C6 C29 C34 -103.3(6) . . . . ?
C5 C6 C29 C30 72.7(6) . . . . ?
C5 C4 C3 C2 5.2(8) . . . . ?
C29 C6 C7 N2 -166.0(4) . . . . ?
C29 C6 C7 C8 -6.1(7) . . . . ?
C29 C6 C5 C27 -165.6(4) . . . . ?
C29 C6 C5 C4 10.2(7) . . . . ?
C29 C34 C33 C32 -2.7(8) . . . . ?
C29 C30 C31 C32 0.5(8) . . . . ?
C25 C26 C1 C27 164.8(4) . . . . ?
C25 C26 C1 C2 -6.7(7) . . . . ?
C3 C4 C5 C27 3.0(7) . . . . ?
C3 C4 C5 C6 -173.1(5) . . . . ?
C38 C43 C42 C41 1.6(8) . . . . ?
C38 C39 C40 C41 0.1(8) . . . . ?
C49 C50 C51 F4 178.4(4) . . . . ?
C49 C50 C51 C52 -0.4(7) . . . . ?
C51 C50 C49 F2 -177.5(5) . . . . ?
C51 C50 C49 C48 0.9(7) . . . . ?
C43 C38 C39 C40 -1.4(7) . . . . ?
C43 C38 C39 C44 179.9(5) . . . . ?
C43 C38 C16 C15 -110.8(6) . . . . ?
C43 C38 C16 C17 75.5(6) . . . . ?
C14 C13 C12 N1 -3.5(6) . . . . ?
C14 C13 C12 C11 172.6(5) . . . . ?
C14 C15 C16 C17 -175.7(5) . . . . ?
C14 C15 C16 C38 10.7(8) . . . . ?
C39 C38 C43 C46 -178.2(5) . . . . ?
C39 C38 C43 C42 0.6(7) . . . . ?
C39 C38 C16 C15 73.4(6) . . . . ?
C39 C38 C16 C17 -100.4(6) . . . . ?
C16 C15 C14 C13 -174.2(5) . . . . ?
C16 C38 C43 C46 6.0(7) . . . . ?
C16 C38 C43 C42 -175.1(4) . . . . ?
C16 C38 C39 C40 174.4(5) . . . . ?
C16 C38 C39 C44 -4.3(7) . . . . ?
C34 C29 C30 C35 -179.6(5) . . . . ?
C34 C29 C30 C31 -0.4(8) . . . . ?
C46 C43 C42 C41 -179.6(5) . . . . ?
C35 C30 C31 C32 179.7(6) . . . . ?
C30 C29 C34 C33 1.5(8) . . . . ?
C30 C29 C34 C37 -177.0(5) . . . . ?
C40 C41 C42 C43 -2.9(8) . . . . ?
C31 C32 C33 C34 2.8(8) . . . . ?
C42 C41 C40 C39 2.0(8) . . . . ?
C44 C39 C40 C41 178.7(5) . . . . ?
C45 C41 C40 C39 -176.6(5) . . . . ?
C45 C41 C42 C43 175.7(5) . . . . ?
C36 C32 C31 C30 177.7(5) . . . . ?
C36 C32 C33 C34 -176.6(5) . . . . ?
C33 C32 C31 C30 -1.7(8) . . . . ?
C37 C34 C33 C32 175.8(5) . . . . ?

loop_
_smtbx_masks_void_nr
_smtbx_masks_void_average_x
_smtbx_masks_void_average_y
_smtbx_masks_void_average_z
_smtbx_masks_void_volume
_smtbx_masks_void_count_electrons
_smtbx_masks_void_content
1 0.000 0.000 0.000 120.8 42.9 '1 CH2Cl2'
2 0.500 0.500 0.500 166.2 32.8 '0.7 C6H14'
3 0.444 0.802 0.928 11.2 0.0 ?
4 0.556 0.198 0.072 11.2 0.0 ?
